data_7251847
loop_
_publ_author_name
'Lei, Hui-Xue'
'Zhang, Ze-Xun'
'Li, Xin-Xiong'
'Wei, Qiao-Huang'
'Li, Hao-Hong'
'Zheng, Shou-Tian'

_publ_section_title
;
 Regulating memristor performance of organic--inorganic hybrid
 polyoxometalates via counter cations
;
_journal_issue 16
_journal_name_full CrystEngComm
_journal_page_first 2535
_journal_page_last 2541
_journal_paper_doi 10.1039/D6CE00045B
_journal_volume 28
_journal_year 2026
_chemical_formula_moiety 'C18 H20 Cu I Mn Mo6 N2 O24, 2(C24 H28 P), C2 H3 N, 14[CH3CN]'
_chemical_formula_sum 'C96 H121 Cu I Mn Mo6 N17 O24 P2'
_chemical_formula_weight 2780.05
_chemical_name_systematic 1
_space_group_crystal_system triclinic
_space_group_IT_number 2
_space_group_name_Hall '-P 1'
_space_group_name_H-M_alt 'P -1'
_atom_sites_solution_hydrogens geom
_atom_sites_solution_primary dual
_audit_creation_date 2025-12-11
_audit_creation_method
;
Olex2 1.5
(compiled 2024.02.16 svn.r378c4104 for OlexSys, GUI svn.r6928)
;
_audit_update_record
;
2025-12-17 deposited with the CCDC.	2026-03-20 downloaded from the CCDC.
;
_cell_angle_alpha 91.900(2)
_cell_angle_beta 100.406(2)
_cell_angle_gamma 107.973(2)
_cell_formula_units_Z 2
_cell_length_a 16.838(2)
_cell_length_b 17.871(2)
_cell_length_c 20.708(3)
_cell_measurement_reflns_used 9836
_cell_measurement_temperature 170
_cell_measurement_theta_max 25.121
_cell_measurement_theta_min 2.582
_cell_volume 5803.3(13)
_computing_cell_refinement 'SAINT V8.38A (Bruker, 2018)'
_computing_data_reduction 'SAINT V8.38A (Bruker, 2018)'
_computing_molecular_graphics 'Olex2 1.5 (Dolomanov et al., 2009)'
_computing_publication_material 'Olex2 1.5 (Dolomanov et al., 2009)'
_computing_structure_refinement 'SHELXL 2018/3 (Sheldrick, 2015)'
_computing_structure_solution 'SHELXT 2018/2 (Sheldrick, 2018)'
_diffrn_ambient_temperature 170
_diffrn_measured_fraction_theta_full 0.951
_diffrn_measured_fraction_theta_max 0.951
_diffrn_measurement_device_type 'CCD area detector'
_diffrn_radiation_type MoK\a
_diffrn_radiation_wavelength 0.71073
_diffrn_reflns_av_R_equivalents 0.0269
_diffrn_reflns_av_unetI/netI 0.0371
_diffrn_reflns_Laue_measured_fraction_full 0.951
_diffrn_reflns_Laue_measured_fraction_max 0.951
_diffrn_reflns_limit_h_max 19
_diffrn_reflns_limit_h_min -20
_diffrn_reflns_limit_k_max 21
_diffrn_reflns_limit_k_min -21
_diffrn_reflns_limit_l_max 24
_diffrn_reflns_limit_l_min -24
_diffrn_reflns_number 50078
_diffrn_reflns_point_group_measured_fraction_full 0.951
_diffrn_reflns_point_group_measured_fraction_max 0.951
_diffrn_reflns_theta_full 25.191
_diffrn_reflns_theta_max 25.191
_diffrn_reflns_theta_min 1.492
_diffrn_source_current 30.0
_diffrn_source_power 1.5
_diffrn_source_voltage 50.0
_exptl_absorpt_coefficient_mu 1.277
_exptl_absorpt_correction_T_max 0.7452
_exptl_absorpt_correction_T_min 0.6774
_exptl_absorpt_correction_type multi-scan
_exptl_absorpt_process_details
;
SADABS-2016/2 (Bruker,2016/2) was used for absorption correction.
wR2(int) was 0.0638 before and 0.0461 after correction.
The Ratio of minimum to maximum transmission is 0.9090.
The \l/2 correction factor is Not present.
;
_exptl_crystal_colour 'clear light orange'
_exptl_crystal_colour_lustre clear
_exptl_crystal_colour_modifier light
_exptl_crystal_colour_primary orange
_exptl_crystal_density_diffrn 1.591
_exptl_crystal_description block
_exptl_crystal_F_000 2794
_exptl_crystal_size_max 0.12
_exptl_crystal_size_mid 0.1
_exptl_crystal_size_min 0.05
_refine_diff_density_max 1.648
_refine_diff_density_min -1.193
_refine_diff_density_rms 0.140
_refine_ls_extinction_method none
_refine_ls_goodness_of_fit_ref 1.030
_refine_ls_hydrogen_treatment constr
_refine_ls_matrix_type full
_refine_ls_number_parameters 946
_refine_ls_number_reflns 19877
_refine_ls_number_restraints 161
_refine_ls_restrained_S_all 1.047
_refine_ls_R_factor_all 0.0625
_refine_ls_R_factor_gt 0.0523
_refine_ls_shift/su_max 0.001
_refine_ls_shift/su_mean 0.000
_refine_ls_structure_factor_coef Fsqd
_refine_ls_weighting_details 'w=1/[\s^2^(Fo^2^)+(0.1064P)^2^+18.6441P] where P=(Fo^2^+2Fc^2^)/3'
_refine_ls_weighting_scheme calc
_refine_ls_wR_factor_gt 0.1597
_refine_ls_wR_factor_ref 0.1745
_reflns_Friedel_coverage 0.000
_reflns_number_gt 16078
_reflns_number_total 19877
_reflns_threshold_expression 'I > 2\s(I)'
_cod_data_source_file d6ce00045b2.cif
_cod_data_source_block mo_2025031711_0m
_cod_depositor_comments 'Adding full bibliography for 7251846--7251847.cif.'
_cod_original_cell_volume 5803.4(12)
_cod_database_code 7251847
_shelx_shelxl_version_number 2018/3
_shelx_space_group_comment
;
The symmetry employed for this shelxl refinement is uniquely defined
by the following loop, which should always be used as a source of
symmetry information in preference to the above space-group names.
They are only intended as comments.
;
_shelx_estimated_absorpt_t_max 0.939
_shelx_estimated_absorpt_t_min 0.862
_olex2_refinement_description
;
1. Fixed Uiso
 At 1.2 times of:
  All C(H) groups, All C(H,H) groups
 At 1.5 times of:
  All C(H,H,H) groups
2. Restrained distances
 C1-C2
 1.45 with sigma of 0.02
 C61-C39 = C65-C61 = C65-C55 = C55-C33 = C68-C33
 1.53 with sigma of 0.01
 C5-C4 = C4-C3 = C3-C2 = C2-C1
 1.53 with sigma of 0.01
 C55-C68 = C33-C65
 2.55 with sigma of 0.04
 C1-C3 = C2-C4
 2.55 with sigma of 0.04
3. Uiso/Uaniso restraints and constraints
C33 \\sim C39 \\sim C61 \\sim C65 \\sim C55 \\sim C68: within 2A with sigma of
0.01 and sigma for terminal atoms of 0.02 within 2A
C6 \\sim C5 \\sim C4 \\sim C3 \\sim C2 \\sim C1 \\sim P1: within 2A with sigma
of 0.01 and sigma for terminal atoms of 0.02 within 2A
C02L \\sim C42 \\sim N60: within 2A with sigma of 0.01 and sigma for terminal
atoms of 0.02 within 2A
Uanis(C39) \\sim Ueq, Uanis(C61) \\sim Ueq, Uanis(C65) \\sim Ueq, Uanis(C55)
\\sim Ueq: with sigma of 0.02 and sigma for terminal atoms of 0.04
Uanis(C2) \\sim Ueq, Uanis(C1) \\sim Ueq, Uanis(C3) \\sim Ueq: with sigma of
0.02 and sigma for terminal atoms of 0.02
4. Rigid body (RIGU) restrains
 C39, C61, C65, C55, C33, C68
 with sigma for 1-2 distances of 0.004 and sigma for 1-3 distances of 0.004
5. Others
 Fixed X: C39(-0.90082) C3(-0.37244) C61(-0.96014) C2(-0.33919) C1(-0.25374)
 Fixed Y: C39(-0.63981) C3(0.18977) C61(-0.58561) C2(0.2834) C1(0.34419)
 Fixed Z: C39(0.13938) C3(0.35937) C61(0.12622) C2(0.36315) C1(0.37879)
6.a Secondary CH2 refined with riding coordinates:
 C27(H27a,H27b), C25(H25a,H25b), C66(H66a,H66b), C8(H8a,H8b), C26(H26a,H26b),
 C6(H6a,H6b), C48(H48a,H48b), C39(H39a,H39b), C5(H5a,H5b), C4(H4a,H4b), C3(H3a,
 H3b), C61(H61a,H61b), C2(H2a,H2b), C65(H65a,H65b), C55(H55a,H55b), C33(H33a,
 H33b)
6.b Aromatic/amide H refined with riding coordinates:
 C31(H31), C53(H53), C18(H18), C59(H59), C30(H30), C32(H32), C13(H13),
 C29(H29), C44(H44), C46(H46), C50(H50), C54(H54), C58(H58), C15(H15), C62(H62),
  C64(H64), C16(H16), C67(H67), C43(H43), C35(H35), C14(H14), C23(H23),
 C34(H34), C37(H37), C24(H24), C22(H22), C20(H20), C45(H45), C47(H47), C21(H21),
  C49(H49), C51(H51), C9(H9), C40(H40), C11(H11), C28(H28), C12(H12), C7(H7)
6.c Idealised Me refined as rotating group:
 C02L(H02a,H02b,H02c), C1(H1a,H1b,H1c), C68(H68a,H68b,H68c)
;
_smtbx_masks_special_details
;
A solvent mask was calculated and 583 electrons were 
found in a volume of 2538\%A^3^ in 1 void per unit cell. 
This is consistent with the presence of 
14[CH3CN] per Formula Unit 
which account for 616 electrons 
per unit cell.
;
_smtbx_masks_void_probe_radius 1.2
_smtbx_masks_void_truncation_radius 1.2
_olex2_submission_special_instructions 'No special instructions were received'

loop_
_space_group_symop_operation_xyz
'x, y, z'
'-x, -y, -z'

loop_
_atom_site_label
_atom_site_type_symbol
_atom_site_fract_x
_atom_site_fract_y
_atom_site_fract_z
_atom_site_U_iso_or_equiv
_atom_site_adp_type
_atom_site_occupancy
_atom_site_site_symmetry_order
_atom_site_calc_flag
_atom_site_refinement_flags_posn
_atom_site_refinement_flags_adp
_atom_site_refinement_flags_occupancy
_atom_site_disorder_assembly
_atom_site_disorder_group
I1 I -0.41330(3) -0.57784(2) 0.52046(2) 0.03626(12) Uani 1 1 d . . . . .
Mo1 Mo 0.13361(3) -0.10646(3) 0.53386(3) 0.03059(13) Uani 1 1 d . . . . .
Mo2 Mo 0.06419(3) -0.03019(3) 0.65602(3) 0.03132(14) Uani 1 1 d . . . . .
Mo3 Mo 0.06680(3) -0.07836(3) 0.37709(3) 0.03190(14) Uani 1 1 d . . . . .
Mo4 Mo -0.38641(4) -0.30657(3) 0.01479(2) 0.03766(15) Uani 1 1 d . . . . .
Mo5 Mo -0.39960(4) -0.63447(3) 0.00145(2) 0.03756(15) Uani 1 1 d . . . . .
Mo6 Mo -0.28533(4) -0.44111(3) 0.01841(2) 0.03739(15) Uani 1 1 d . . . . .
Cu Cu -0.45869(4) -0.47027(4) 0.45670(3) 0.02744(17) Uani 1 1 d . . . . .
Mn1 Mn -0.500000 -0.500000 0.000000 0.0276(3) Uani 1 2 d S . P . .
Mn2 Mn 0.000000 0.000000 0.500000 0.0245(3) Uani 1 2 d S . P . .
P1 P -0.47451(10) -0.09175(10) 0.40362(9) 0.0373(4) Uani 1 1 d . U . . .
P2 P -0.83483(12) -0.60171(11) 0.22085(9) 0.0454(4) Uani 1 1 d . . . . .
O1 O -0.0552(2) -0.0404(2) 0.57371(19) 0.0287(9) Uani 1 1 d . . . . .
O2 O -0.4072(3) -0.5217(2) 0.05925(18) 0.0340(10) Uani 1 1 d . . . . .
O3 O 0.1549(2) -0.0581(2) 0.4541(2) 0.0327(9) Uani 1 1 d . . . . .
O4 O -0.5899(3) -0.5739(2) 0.04350(17) 0.0323(9) Uani 1 1 d . . . . .
O5 O -0.1080(2) -0.0162(2) 0.44241(19) 0.0274(8) Uani 1 1 d . . . . .
O6 O 0.0661(2) -0.1183(2) 0.6004(2) 0.0303(9) Uani 1 1 d . . . . .
O7 O -0.5023(3) -0.6798(2) 0.0353(2) 0.0397(11) Uani 1 1 d . . . . .
O8 O 0.0047(2) -0.1090(2) 0.4694(2) 0.0293(9) Uani 1 1 d . . . . .
O9 O -0.4901(3) -0.4084(2) 0.05649(17) 0.0312(9) Uani 1 1 d . . . . .
O10 O -0.3317(3) -0.5429(3) -0.03167(19) 0.0391(10) Uani 1 1 d . . . . .
O11 O -0.3144(3) -0.3598(2) 0.06174(18) 0.0372(10) Uani 1 1 d . . . . .
O12 O -0.0427(3) -0.0685(2) 0.3419(2) 0.0344(9) Uani 1 1 d . . . . .
O13 O 0.2347(3) -0.0683(3) 0.5795(2) 0.0409(11) Uani 1 1 d . . . . .
O14 O -0.3791(4) -0.2401(3) 0.0788(2) 0.0530(13) Uani 1 1 d . . . . .
O15 O 0.1654(3) 0.0020(3) 0.7004(2) 0.0459(12) Uani 1 1 d . . . . .
O16 O -0.2222(3) -0.3913(3) -0.0329(2) 0.0520(13) Uani 1 1 d . . . . .
O17 O -0.4115(3) -0.7026(3) -0.0619(2) 0.0486(12) Uani 1 1 d . . . . .
O18 O 0.1272(3) -0.0268(3) 0.3253(2) 0.0452(11) Uani 1 1 d . . . . .
O19 O -0.2173(3) -0.4575(3) 0.0834(2) 0.0560(13) Uani 1 1 d . . . . .
O20 O -0.3282(3) -0.6496(3) 0.0642(2) 0.0533(13) Uani 1 1 d . . . . .
O21 O 0.0017(3) -0.0811(3) 0.7078(2) 0.0459(11) Uani 1 1 d . . . . .
O22 O 0.1190(3) -0.2033(3) 0.5138(2) 0.0439(11) Uani 1 1 d . . . . .
O23 O 0.0448(3) -0.1757(3) 0.3516(2) 0.0480(12) Uani 1 1 d . . . . .
O24 O -0.3254(3) -0.2550(3) -0.0358(2) 0.0518(13) Uani 1 1 d . . . . .
N1 N -0.3555(3) -0.3685(3) 0.4692(2) 0.0291(11) Uani 1 1 d . . . . .
N2 N -0.4782(3) -0.4949(3) 0.3562(2) 0.0317(11) Uani 1 1 d . . . . .
C63 C -0.1463(3) -0.1480(3) 0.4860(3) 0.0270(12) Uani 1 1 d . . . . .
C57 C -0.2220(3) -0.2247(3) 0.4796(3) 0.0311(13) Uani 1 1 d . . . . .
C38 C -0.4858(4) -0.5013(4) 0.1450(3) 0.0337(14) Uani 1 1 d . . . . .
C27 C -0.4103(4) -0.5217(4) 0.1280(3) 0.0350(14) Uani 1 1 d . . . . .
H27A H -0.357020 -0.483244 0.153512 0.042 Uiso 1 1 calc R U . . .
H27B H -0.412629 -0.574719 0.141967 0.042 Uiso 1 1 calc R U . . .
C17 C -0.4417(4) -0.1346(4) 0.3374(3) 0.0336(13) Uani 1 1 d . . . . .
C31 C -0.5347(4) -0.4709(3) 0.3144(3) 0.0307(13) Uani 1 1 d . . . . .
H31 H -0.574320 -0.452428 0.331988 0.037 Uiso 1 1 calc R U . . .
C25 C -0.4826(4) -0.4167(3) 0.1260(2) 0.0330(14) Uani 1 1 d . . . . .
H25A H -0.529362 -0.403047 0.141171 0.040 Uiso 1 1 calc R U . . .
H25B H -0.428116 -0.378432 0.149790 0.040 Uiso 1 1 calc R U . . .
C66 C -0.1722(3) -0.0919(3) 0.4384(3) 0.0276(12) Uani 1 1 d . . . . .
H66A H -0.185539 -0.117255 0.392786 0.033 Uiso 1 1 calc R U . . .
H66B H -0.224762 -0.083933 0.447733 0.033 Uiso 1 1 calc R U . . .
C53 C -0.2166(4) -0.2844(4) 0.5196(3) 0.0386(15) Uani 1 1 d . . . . .
H53 H -0.166434 -0.277888 0.551874 0.046 Uiso 1 1 calc R U . . .
C18 C -0.3702(4) -0.0931(4) 0.3124(3) 0.0387(15) Uani 1 1 d . . . . .
H18 H -0.337360 -0.040762 0.330288 0.046 Uiso 1 1 calc R U . . .
C59 C -0.2848(4) -0.3538(3) 0.5123(3) 0.0371(15) Uani 1 1 d . . . . .
H59 H -0.279423 -0.393324 0.540756 0.045 Uiso 1 1 calc R U . . .
C30 C -0.5381(4) -0.4720(4) 0.2480(3) 0.0348(14) Uani 1 1 d . . . . .
H30 H -0.579007 -0.453948 0.220929 0.042 Uiso 1 1 calc R U . . .
C19 C -0.4241(4) -0.1115(4) 0.4818(3) 0.0398(15) Uani 1 1 d . . . . .
C32 C -0.4254(4) -0.5228(4) 0.3295(3) 0.0399(16) Uani 1 1 d . . . . .
H32 H -0.386400 -0.541803 0.357815 0.048 Uiso 1 1 calc R U . . .
C41 C -0.4828(4) -0.4988(3) 0.2200(2) 0.0297(13) Uani 1 1 d . . . . .
C8 C -0.1258(3) -0.1132(3) 0.5588(3) 0.0319(13) Uani 1 1 d . . . . .
H8A H -0.177070 -0.103514 0.569289 0.038 Uiso 1 1 calc R U . . .
H8B H -0.112636 -0.152691 0.587572 0.038 Uiso 1 1 calc R U . . .
C26 C -0.5714(4) -0.5635(4) 0.1140(3) 0.0360(15) Uani 1 1 d . . . . .
H26A H -0.572006 -0.614797 0.130891 0.043 Uiso 1 1 calc R U . . .
H26B H -0.617480 -0.548369 0.128869 0.043 Uiso 1 1 calc R U . . .
C36 C -0.7815(4) -0.4982(4) 0.2240(3) 0.0426(16) Uani 1 1 d . . . . .
C6 C -0.4449(4) 0.0138(4) 0.4007(3) 0.0394(14) Uani 1 1 d . U . . .
H6A H -0.462555 0.036467 0.437813 0.047 Uiso 1 1 calc R U . . .
H6B H -0.382010 0.035363 0.407773 0.047 Uiso 1 1 calc R U . . .
C13 C -0.3482(4) -0.1280(4) 0.2627(3) 0.0484(17) Uani 1 1 d . . . . .
H13 H -0.299865 -0.099665 0.245689 0.058 Uiso 1 1 calc R U . . .
C29 C -0.4245(4) -0.5256(4) 0.2626(3) 0.0378(14) Uani 1 1 d . . . . .
H29 H -0.385190 -0.545389 0.245923 0.045 Uiso 1 1 calc R U . . .
C44 C -0.7566(5) -0.4679(4) 0.1640(4) 0.0487(17) Uani 1 1 d . . . . .
H44 H -0.767107 -0.501229 0.124583 0.058 Uiso 1 1 calc R U . . .
C46 C -0.9406(6) -0.5702(5) 0.2971(4) 0.060(2) Uani 1 1 d . . . . .
H46 H -0.929311 -0.520353 0.279692 0.072 Uiso 1 1 calc R U . . .
C48 C -0.0727(3) -0.1730(3) 0.4670(3) 0.0301(13) Uani 1 1 d . . . . .
H48A H -0.060351 -0.211665 0.497049 0.036 Uiso 1 1 calc R U . . .
H48B H -0.092055 -0.200006 0.421705 0.036 Uiso 1 1 calc R U . . .
C50 C -0.6945(5) -0.3387(4) 0.2257(4) 0.0531(19) Uani 1 1 d . . . . .
H50 H -0.665505 -0.283794 0.226362 0.064 Uiso 1 1 calc R U . . .
C52 C -0.9012(5) -0.6224(4) 0.2819(4) 0.0453(16) Uani 1 1 d . . . . .
C54 C -0.2950(4) -0.2410(4) 0.4323(4) 0.0458(18) Uani 1 1 d . . . . .
H54 H -0.301195 -0.203329 0.402034 0.055 Uiso 1 1 calc R U . . .
C56 C -0.7540(5) -0.6497(4) 0.2378(4) 0.0468(17) Uani 1 1 d . . . . .
C58 C -0.3596(4) -0.3122(4) 0.4284(3) 0.0420(16) Uani 1 1 d . . . . .
H58 H -0.409476 -0.321744 0.395245 0.050 Uiso 1 1 calc R U . . .
C15 C -0.4651(5) -0.2467(4) 0.2606(4) 0.0522(19) Uani 1 1 d . . . . .
H15 H -0.497557 -0.298980 0.242163 0.063 Uiso 1 1 calc R U . . .
C62 C -0.9759(5) -0.7149(5) 0.3471(4) 0.059(2) Uani 1 1 d . . . . .
H62 H -0.989689 -0.765475 0.363336 0.070 Uiso 1 1 calc R U . . .
C64 C -0.7573(5) -0.4493(4) 0.2812(4) 0.0496(17) Uani 1 1 d . . . . .
H64 H -0.770346 -0.470285 0.320953 0.060 Uiso 1 1 calc R U . . .
C16 C -0.4871(4) -0.2135(4) 0.3110(3) 0.0461(17) Uani 1 1 d . . . . .
H16 H -0.533738 -0.243395 0.329113 0.055 Uiso 1 1 calc R U . . .
C67 C -0.7157(5) -0.3854(4) 0.1682(4) 0.0527(19) Uani 1 1 d . . . . .
H67 H -0.702701 -0.361874 0.129298 0.063 Uiso 1 1 calc R U . . .
C43 C -0.7136(5) -0.3687(4) 0.2818(4) 0.0546(19) Uani 1 1 d . . . . .
H43 H -0.697383 -0.335197 0.321719 0.066 Uiso 1 1 calc R U . . .
C35 C -0.6364(6) -0.6644(5) 0.3162(5) 0.071(3) Uani 1 1 d . . . . .
H35 H -0.600223 -0.652854 0.358635 0.085 Uiso 1 1 calc R U . . .
C14 C -0.3953(5) -0.2049(5) 0.2358(3) 0.054(2) Uani 1 1 d . . . . .
H14 H -0.379409 -0.228419 0.200502 0.065 Uiso 1 1 calc R U . . .
C23 C -0.3250(4) -0.0703(4) 0.5857(4) 0.0478(17) Uani 1 1 d . . . . .
H23 H -0.282802 -0.029976 0.615608 0.057 Uiso 1 1 calc R U . . .
C34 C -0.9164(5) -0.6971(4) 0.3063(4) 0.0523(19) Uani 1 1 d . . . . .
H34 H -0.887987 -0.732861 0.295700 0.063 Uiso 1 1 calc R U . . .
C39 C -0.900820 -0.639810 0.139380 0.062(2) Uani 1 1 d D U . . .
H39A H -0.865199 -0.635396 0.105637 0.075 Uiso 1 1 calc R U . . .
H39B H -0.935379 -0.695870 0.138935 0.075 Uiso 1 1 calc R U . . .
C37 C -0.6234(6) -0.7101(6) 0.2664(7) 0.078(3) Uani 1 1 d . . . . .
H37 H -0.579487 -0.733431 0.275511 0.094 Uiso 1 1 calc R U . . .
C24 C -0.3624(4) -0.0510(4) 0.5267(4) 0.0420(16) Uani 1 1 d . . . . .
H24 H -0.347078 0.002314 0.516180 0.050 Uiso 1 1 calc R U . . .
C22 C -0.3474(6) -0.1458(5) 0.6019(4) 0.063(2) Uani 1 1 d . . . . .
H22 H -0.322655 -0.157380 0.643782 0.076 Uiso 1 1 calc R U . . .
C10 C -0.5872(5) -0.1352(4) 0.3963(4) 0.054(2) Uani 1 1 d . . . . .
C20 C -0.4427(5) -0.1886(4) 0.4981(4) 0.056(2) Uani 1 1 d . . . . .
H20 H -0.481640 -0.230337 0.467570 0.068 Uiso 1 1 calc R U . . .
C45 C -0.7358(6) -0.6921(5) 0.1901(5) 0.064(2) Uani 1 1 d . . . . .
H45 H -0.768139 -0.700564 0.146345 0.077 Uiso 1 1 calc R U . . .
C5 C -0.4825(5) 0.0418(4) 0.3369(4) 0.0546(18) Uani 1 1 d D U . . .
H5A H -0.545279 0.017360 0.327034 0.066 Uiso 1 1 calc R U . . .
H5B H -0.459971 0.025191 0.299926 0.066 Uiso 1 1 calc R U . . .
C47 C -0.9980(6) -0.5924(6) 0.3393(5) 0.073(3) Uani 1 1 d . . . . .
H47 H -1.026243 -0.556859 0.350806 0.088 Uiso 1 1 calc R U . . .
C21 C -0.4054(6) -0.2055(5) 0.5584(4) 0.069(2) Uani 1 1 d . . . . .
H21 H -0.419824 -0.258432 0.569799 0.083 Uiso 1 1 calc R U . . .
C49 C -0.7048(5) -0.6363(5) 0.3010(5) 0.065(2) Uani 1 1 d . . . . .
H49 H -0.718328 -0.607418 0.334402 0.077 Uiso 1 1 calc R U . . .
C51 C -1.0146(6) -0.6647(6) 0.3645(4) 0.070(3) Uani 1 1 d . . . . .
H51 H -1.053016 -0.678669 0.393834 0.083 Uiso 1 1 calc R U . . .
C9 C -0.6235(5) -0.1599(4) 0.4520(5) 0.060(2) Uani 1 1 d . . . . .
H9 H -0.586785 -0.156031 0.493478 0.072 Uiso 1 1 calc R U . . .
C40 C -0.6713(7) -0.7220(6) 0.2056(6) 0.082(3) Uani 1 1 d . . . . .
H40 H -0.659535 -0.752620 0.172432 0.098 Uiso 1 1 calc R U . . .
C02L C -0.4952(10) -0.1081(8) 0.1055(7) 0.120(5) Uani 1 1 d . U . . .
H02A H -0.443303 -0.115438 0.130427 0.180 Uiso 1 1 calc R U . . .
H02B H -0.481615 -0.054691 0.091030 0.180 Uiso 1 1 calc R U . . .
H02C H -0.518414 -0.147047 0.066830 0.180 Uiso 1 1 calc R U . . .
C11 C -0.6390(6) -0.1370(5) 0.3360(6) 0.078(3) Uani 1 1 d . . . . .
H11 H -0.614995 -0.118678 0.299078 0.094 Uiso 1 1 calc R U . . .
C28 C -0.7107(5) -0.1894(6) 0.4474(6) 0.080(3) Uani 1 1 d . . . . .
H28 H -0.734873 -0.208340 0.484160 0.096 Uiso 1 1 calc R U . . .
C12 C -0.7292(7) -0.1667(6) 0.3303(7) 0.095(4) Uani 1 1 d . . . . .
H12 H -0.767110 -0.170681 0.289413 0.114 Uiso 1 1 calc R U . . .
C7 C -0.7595(6) -0.1900(7) 0.3880(6) 0.084(3) Uani 1 1 d . . . . .
H7 H -0.819526 -0.207516 0.384762 0.100 Uiso 1 1 calc R U . . .
C4 C -0.4597(5) 0.1318(4) 0.3438(6) 0.090(3) Uani 1 1 d D U . . .
H4A H -0.487917 0.145412 0.301711 0.108 Uiso 1 1 calc R U . . .
H4B H -0.489206 0.144173 0.377922 0.108 Uiso 1 1 calc R U . . .
C42 C -0.5570(14) -0.1183(10) 0.1466(8) 0.131(5) Uani 1 1 d . U . . .
C3 C -0.372439 0.189770 0.359370 0.137(4) Uani 1 1 d D U . . .
H3A H -0.342426 0.172809 0.327646 0.164 Uiso 1 1 calc R U . . .
H3B H -0.346972 0.177459 0.403002 0.164 Uiso 1 1 calc R U . . .
N60 N -0.6032(14) -0.1299(10) 0.1828(8) 0.178(6) Uani 1 1 d . U . . .
C61 C -0.960140 -0.585610 0.126221 0.121(3) Uani 1 1 d D U . . .
H61A H -0.999458 -0.592650 0.157422 0.145 Uiso 1 1 calc R U . . .
H61B H -0.926381 -0.529043 0.128427 0.145 Uiso 1 1 calc R U . . .
C2 C -0.339190 0.283400 0.363151 0.175(5) Uani 1 1 d D U . . .
H2A H -0.364840 0.295026 0.319312 0.210 Uiso 1 1 calc R U . . .
H2B H -0.370290 0.299673 0.394353 0.210 Uiso 1 1 calc R U . . .
C1 C -0.253740 0.344190 0.378790 0.222(8) Uani 1 1 d D U . . .
H1A H -0.257218 0.393438 0.360930 0.333 Uiso 1 1 calc R U . . .
H1B H -0.213680 0.325667 0.359037 0.333 Uiso 1 1 calc R U . . .
H1C H -0.233852 0.353639 0.426738 0.333 Uiso 1 1 calc R U . . .
C65 C -1.0084(10) -0.6194(10) 0.0548(5) 0.152(4) Uani 1 1 d D U . . .
H65A H -0.967266 -0.612024 0.025043 0.182 Uiso 1 1 calc R U . . .
H65B H -1.038290 -0.676749 0.053804 0.182 Uiso 1 1 calc R U . . .
C55 C -1.0729(13) -0.5771(12) 0.0311(10) 0.196(5) Uani 1 1 d D U . . .
H55A H -1.112090 -0.582992 0.062318 0.236 Uiso 1 1 calc R U . . .
H55B H -1.042126 -0.519999 0.031691 0.236 Uiso 1 1 calc R U . . .
C33 C -1.1247(15) -0.6076(14) -0.0373(10) 0.233(7) Uani 1 1 d D U . . .
H33A H -1.085504 -0.606580 -0.067819 0.279 Uiso 1 1 calc R U . . .
H33B H -1.157595 -0.571846 -0.052186 0.279 Uiso 1 1 calc R U . . .
C68 C -1.186(2) -0.6915(16) -0.0413(16) 0.322(12) Uani 1 1 d D U . . .
H68A H -1.155031 -0.729413 -0.042092 0.484 Uiso 1 1 calc R U . . .
H68B H -1.230284 -0.701648 -0.081580 0.484 Uiso 1 1 calc R U . . .
H68C H -1.213298 -0.697278 -0.002761 0.484 Uiso 1 1 calc R U . . .

loop_
_atom_site_aniso_label
_atom_site_aniso_U_11
_atom_site_aniso_U_22
_atom_site_aniso_U_33
_atom_site_aniso_U_23
_atom_site_aniso_U_13
_atom_site_aniso_U_12
I1 0.0381(2) 0.0373(2) 0.0350(2) 0.00778(16) 0.01723(17) 0.00825(17)
Mo1 0.0188(2) 0.0243(3) 0.0440(3) 0.0014(2) 0.0065(2) 0.00021(19)
Mo2 0.0229(3) 0.0280(3) 0.0350(3) 0.0002(2) 0.0029(2) -0.0015(2)
Mo3 0.0213(2) 0.0300(3) 0.0382(3) -0.0063(2) 0.0066(2) 0.0000(2)
Mo4 0.0494(3) 0.0283(3) 0.0234(3) -0.0027(2) 0.0101(2) -0.0054(2)
Mo5 0.0512(3) 0.0358(3) 0.0249(3) 0.0039(2) 0.0131(2) 0.0098(2)
Mo6 0.0356(3) 0.0436(3) 0.0227(2) -0.0020(2) 0.0062(2) -0.0017(2)
Cu 0.0271(4) 0.0278(3) 0.0163(3) -0.0003(2) 0.0076(3) -0.0087(3)
Mn1 0.0357(7) 0.0263(6) 0.0132(5) -0.0025(4) 0.0062(5) -0.0013(5)
Mn2 0.0151(5) 0.0191(5) 0.0328(6) -0.0016(5) 0.0046(5) -0.0033(4)
P1 0.0262(8) 0.0328(8) 0.0483(9) -0.0107(7) 0.0110(7) 0.0026(6)
P2 0.0472(10) 0.0388(9) 0.0482(10) 0.0117(8) 0.0187(8) 0.0052(8)
O1 0.0190(19) 0.0210(19) 0.037(2) -0.0028(16) 0.0023(16) -0.0039(15)
O2 0.046(2) 0.034(2) 0.0154(18) -0.0027(15) 0.0110(17) 0.0009(18)
O3 0.0182(19) 0.031(2) 0.044(2) -0.0046(18) 0.0072(17) 0.0015(16)
O4 0.043(2) 0.035(2) 0.0128(17) -0.0046(15) 0.0042(16) 0.0051(18)
O5 0.0174(18) 0.0176(18) 0.037(2) -0.0018(15) 0.0026(15) -0.0074(14)
O6 0.024(2) 0.0234(19) 0.041(2) 0.0045(17) 0.0081(17) 0.0036(16)
O7 0.055(3) 0.030(2) 0.028(2) 0.0082(17) 0.0078(19) 0.004(2)
O8 0.0129(18) 0.0225(19) 0.043(2) 0.0009(16) 0.0027(16) -0.0067(15)
O9 0.034(2) 0.035(2) 0.0173(18) 0.0025(15) 0.0062(16) 0.0012(17)
O10 0.042(2) 0.045(2) 0.024(2) 0.0008(18) 0.0113(18) 0.002(2)
O11 0.042(2) 0.037(2) 0.0189(18) -0.0066(16) 0.0093(17) -0.0074(19)
O12 0.029(2) 0.029(2) 0.036(2) -0.0069(17) 0.0056(17) -0.0021(17)
O13 0.023(2) 0.040(2) 0.055(3) 0.006(2) 0.0044(19) 0.0039(18)
O14 0.072(3) 0.037(3) 0.034(2) -0.011(2) 0.010(2) -0.003(2)
O15 0.031(2) 0.045(3) 0.050(3) 0.007(2) -0.001(2) 0.000(2)
O16 0.054(3) 0.055(3) 0.035(2) 0.001(2) 0.020(2) -0.006(2)
O17 0.067(3) 0.041(3) 0.036(2) 0.003(2) 0.024(2) 0.007(2)
O18 0.031(2) 0.054(3) 0.045(3) 0.002(2) 0.013(2) 0.003(2)
O19 0.051(3) 0.072(4) 0.038(3) 0.004(2) -0.002(2) 0.017(3)
O20 0.058(3) 0.065(3) 0.041(3) 0.016(2) 0.018(2) 0.021(3)
O21 0.044(3) 0.044(3) 0.042(3) 0.005(2) 0.011(2) 0.002(2)
O22 0.032(2) 0.033(2) 0.061(3) 0.002(2) 0.011(2) 0.0024(19)
O23 0.033(2) 0.042(3) 0.060(3) -0.009(2) -0.002(2) 0.007(2)
O24 0.071(3) 0.039(3) 0.035(2) 0.004(2) 0.018(2) -0.002(2)
N1 0.023(2) 0.025(2) 0.030(2) -0.0006(19) 0.0062(19) -0.0062(19)
N2 0.040(3) 0.034(3) 0.014(2) -0.0032(18) 0.007(2) 0.001(2)
C63 0.013(2) 0.017(3) 0.043(3) -0.001(2) 0.004(2) -0.005(2)
C57 0.016(3) 0.027(3) 0.039(3) 0.002(2) 0.007(2) -0.010(2)
C38 0.046(4) 0.036(3) 0.013(2) -0.001(2) 0.010(2) 0.003(3)
C27 0.040(3) 0.043(3) 0.015(3) 0.001(2) 0.007(2) 0.003(3)
C17 0.024(3) 0.035(3) 0.041(3) -0.011(3) 0.003(2) 0.012(2)
C31 0.034(3) 0.038(3) 0.019(3) 0.001(2) 0.008(2) 0.009(3)
C25 0.054(4) 0.028(3) 0.012(2) -0.002(2) 0.005(2) 0.006(3)
C66 0.014(2) 0.022(3) 0.036(3) 0.003(2) 0.005(2) -0.009(2)
C53 0.027(3) 0.035(3) 0.038(3) 0.003(3) -0.001(3) -0.008(3)
C18 0.032(3) 0.035(3) 0.043(4) -0.011(3) 0.005(3) 0.005(3)
C59 0.035(3) 0.023(3) 0.040(3) 0.009(2) 0.001(3) -0.006(2)
C30 0.041(3) 0.035(3) 0.021(3) -0.002(2) -0.002(2) 0.007(3)
C19 0.036(3) 0.034(3) 0.052(4) -0.006(3) 0.023(3) 0.009(3)
C32 0.035(3) 0.061(4) 0.021(3) 0.009(3) 0.010(2) 0.007(3)
C41 0.037(3) 0.031(3) 0.016(3) 0.000(2) 0.006(2) 0.002(2)
C8 0.018(3) 0.024(3) 0.045(3) 0.000(2) 0.003(2) -0.003(2)
C26 0.053(4) 0.034(3) 0.014(2) 0.002(2) 0.011(2) 0.001(3)
C36 0.033(3) 0.047(4) 0.050(4) 0.018(3) 0.023(3) 0.006(3)
C6 0.031(3) 0.037(3) 0.047(3) -0.009(3) 0.013(3) 0.005(2)
C13 0.034(4) 0.056(4) 0.048(4) -0.006(3) 0.012(3) 0.003(3)
C29 0.043(4) 0.050(4) 0.024(3) 0.002(3) 0.009(3) 0.019(3)
C44 0.058(5) 0.046(4) 0.048(4) 0.014(3) 0.024(3) 0.018(3)
C46 0.069(5) 0.043(4) 0.085(6) 0.021(4) 0.049(5) 0.021(4)
C48 0.018(3) 0.020(3) 0.044(3) -0.002(2) 0.007(2) -0.006(2)
C50 0.046(4) 0.037(4) 0.078(5) 0.012(4) 0.024(4) 0.008(3)
C52 0.045(4) 0.035(3) 0.058(4) 0.004(3) 0.021(3) 0.009(3)
C54 0.037(4) 0.031(3) 0.057(4) 0.018(3) -0.002(3) -0.003(3)
C56 0.049(4) 0.036(4) 0.054(4) 0.004(3) 0.020(3) 0.006(3)
C58 0.026(3) 0.034(3) 0.050(4) 0.008(3) -0.001(3) -0.008(3)
C15 0.048(4) 0.040(4) 0.056(4) -0.013(3) 0.009(3) -0.001(3)
C62 0.046(4) 0.056(5) 0.058(5) 0.015(4) 0.012(4) -0.008(4)
C64 0.043(4) 0.048(4) 0.057(4) 0.010(3) 0.014(3) 0.011(3)
C16 0.039(4) 0.036(3) 0.052(4) -0.017(3) 0.014(3) -0.004(3)
C67 0.053(4) 0.044(4) 0.072(5) 0.024(4) 0.037(4) 0.014(3)
C43 0.052(4) 0.046(4) 0.064(5) 0.006(4) 0.020(4) 0.008(3)
C35 0.057(5) 0.061(5) 0.089(7) 0.031(5) 0.005(5) 0.012(4)
C14 0.054(4) 0.063(5) 0.039(4) -0.015(3) 0.018(3) 0.005(4)
C23 0.035(4) 0.055(4) 0.048(4) 0.000(3) 0.018(3) 0.001(3)
C34 0.045(4) 0.038(4) 0.058(4) 0.012(3) 0.012(3) -0.011(3)
C39 0.060(4) 0.063(5) 0.057(4) 0.009(4) 0.024(4) 0.002(3)
C37 0.048(5) 0.067(6) 0.138(10) 0.058(7) 0.044(6) 0.026(4)
C24 0.030(3) 0.033(3) 0.061(4) 0.000(3) 0.019(3) 0.002(3)
C22 0.076(6) 0.063(5) 0.056(5) 0.002(4) 0.021(4) 0.026(4)
C10 0.036(4) 0.043(4) 0.072(5) -0.025(4) 0.013(4) 0.000(3)
C20 0.074(5) 0.038(4) 0.044(4) -0.003(3) 0.018(4) -0.003(4)
C45 0.073(6) 0.057(5) 0.071(5) 0.030(4) 0.032(5) 0.020(4)
C5 0.059(4) 0.045(4) 0.055(4) 0.001(3) 0.008(3) 0.011(3)
C47 0.060(5) 0.070(6) 0.087(6) 0.006(5) 0.042(5) 0.002(4)
C21 0.088(7) 0.060(5) 0.058(5) 0.014(4) 0.023(5) 0.016(5)
C49 0.058(5) 0.051(5) 0.086(6) 0.027(4) 0.021(4) 0.013(4)
C51 0.055(5) 0.086(7) 0.062(5) 0.026(5) 0.028(4) 0.003(5)
C9 0.042(4) 0.048(4) 0.089(6) -0.017(4) 0.036(4) 0.000(3)
C40 0.071(6) 0.092(7) 0.105(8) 0.051(6) 0.049(6) 0.035(6)
C02L 0.158(13) 0.086(8) 0.089(8) 0.001(7) 0.006(8) 0.014(8)
C11 0.048(5) 0.063(5) 0.117(8) -0.023(5) -0.013(5) 0.028(4)
C28 0.038(5) 0.066(6) 0.131(9) -0.028(6) 0.017(5) 0.012(4)
C12 0.060(6) 0.067(6) 0.140(11) -0.020(6) -0.022(7) 0.023(5)
C7 0.050(6) 0.103(8) 0.113(9) 0.019(7) 0.039(6) 0.033(5)
C4 0.090(6) 0.077(5) 0.091(6) 0.022(5) 0.003(5) 0.015(5)
C42 0.222(15) 0.111(8) 0.085(9) -0.004(7) 0.025(9) 0.093(10)
C3 0.122(7) 0.129(7) 0.146(7) 0.040(6) 0.007(6) 0.030(6)
N60 0.282(18) 0.157(11) 0.135(11) 0.004(9) 0.069(11) 0.112(12)
C61 0.114(6) 0.121(6) 0.122(6) 0.000(6) 0.008(5) 0.040(5)
C2 0.171(9) 0.162(9) 0.178(9) 0.032(8) 0.013(8) 0.044(8)
C1 0.180(13) 0.239(14) 0.237(14) 0.021(12) 0.014(12) 0.070(11)
C65 0.138(8) 0.164(8) 0.153(7) 0.004(7) 0.001(6) 0.064(6)
C55 0.174(9) 0.209(9) 0.202(9) 0.011(8) -0.020(7) 0.089(7)
C33 0.205(12) 0.232(12) 0.231(11) 0.014(11) -0.039(10) 0.075(10)
C68 0.29(2) 0.279(18) 0.32(2) 0.021(18) -0.027(18) 0.022(16)

loop_
_atom_type_symbol
_atom_type_description
_atom_type_scat_dispersion_real
_atom_type_scat_dispersion_imag
_atom_type_scat_source
C C 0.0033 0.0016 'International Tables Vol C Tables 4.2.6.8 and 6.1.1.4'
H H 0.0000 0.0000 'International Tables Vol C Tables 4.2.6.8 and 6.1.1.4'
Cu Cu 0.3201 1.2651 'International Tables Vol C Tables 4.2.6.8 and 6.1.1.4'
I I -0.4742 1.8119 'International Tables Vol C Tables 4.2.6.8 and 6.1.1.4'
Mn Mn 0.3368 0.7283 'International Tables Vol C Tables 4.2.6.8 and 6.1.1.4'
Mo Mo -1.6832 0.6857 'International Tables Vol C Tables 4.2.6.8 and 6.1.1.4'
N N 0.0061 0.0033 'International Tables Vol C Tables 4.2.6.8 and 6.1.1.4'
O O 0.0106 0.0060 'International Tables Vol C Tables 4.2.6.8 and 6.1.1.4'
P P 0.1023 0.0942 'International Tables Vol C Tables 4.2.6.8 and 6.1.1.4'

loop_
_geom_angle_atom_site_label_1
_geom_angle_atom_site_label_2
_geom_angle_atom_site_label_3
_geom_angle
_geom_angle_site_symmetry_1
_geom_angle_site_symmetry_3
_geom_angle_publ_flag
Cu I1 Cu 57.48(3) . 2_446 ?
O3 Mo1 O5 80.76(16) . 2_556 ?
O3 Mo1 O8 71.14(15) . . ?
O6 Mo1 O3 144.78(17) . . ?
O6 Mo1 O5 70.37(14) . 2_556 ?
O6 Mo1 O8 80.46(15) . . ?
O8 Mo1 O5 70.95(13) . 2_556 ?
O13 Mo1 O3 97.52(19) . . ?
O13 Mo1 O5 89.91(18) . 2_556 ?
O13 Mo1 O6 102.1(2) . . ?
O13 Mo1 O8 158.82(18) . . ?
O22 Mo1 O3 103.6(2) . . ?
O22 Mo1 O5 162.62(17) . 2_556 ?
O22 Mo1 O6 98.8(2) . . ?
O22 Mo1 O8 94.28(18) . . ?
O22 Mo1 O13 106.0(2) . . ?
O1 Mo2 O5 69.92(13) . 2_556 ?
O6 Mo2 O1 81.05(15) . . ?
O6 Mo2 O5 70.85(14) . 2_556 ?
O12 Mo2 O1 71.57(15) 2_556 . ?
O12 Mo2 O5 80.15(16) 2_556 2_556 ?
O12 Mo2 O6 145.51(17) 2_556 . ?
O15 Mo2 O1 160.56(18) . . ?
O15 Mo2 O5 92.64(18) . 2_556 ?
O15 Mo2 O6 101.8(2) . . ?
O15 Mo2 O12 97.7(2) . 2_556 ?
O15 Mo2 O21 106.2(2) . . ?
O21 Mo2 O1 92.12(18) . . ?
O21 Mo2 O5 160.40(17) . 2_556 ?
O21 Mo2 O6 99.4(2) . . ?
O21 Mo2 O12 102.1(2) . 2_556 ?
O3 Mo3 O1 79.77(15) . 2_556 ?
O3 Mo3 O8 70.93(15) . . ?
O3 Mo3 O12 144.38(18) . . ?
O8 Mo3 O1 71.49(13) . 2_556 ?
O12 Mo3 O1 70.10(14) . 2_556 ?
O12 Mo3 O8 81.58(16) . . ?
O18 Mo3 O1 91.77(19) . 2_556 ?
O18 Mo3 O3 97.85(19) . . ?
O18 Mo3 O8 161.00(18) . . ?
O18 Mo3 O12 101.5(2) . . ?
O23 Mo3 O1 160.99(19) . 2_556 ?
O23 Mo3 O3 104.9(2) . . ?
O23 Mo3 O8 92.4(2) . . ?
O23 Mo3 O12 98.29(19) . . ?
O23 Mo3 O18 105.6(2) . . ?
O4 Mo4 O9 70.67(14) 2_445 . ?
O7 Mo4 O4 81.00(17) 2_445 2_445 ?
O7 Mo4 O9 70.37(15) 2_445 . ?
O7 Mo4 O11 144.51(17) 2_445 . ?
O11 Mo4 O4 71.22(15) . 2_445 ?
O11 Mo4 O9 79.70(16) . . ?
O14 Mo4 O4 159.54(19) . 2_445 ?
O14 Mo4 O7 101.9(2) . 2_445 ?
O14 Mo4 O9 91.06(19) . . ?
O14 Mo4 O11 97.1(2) . . ?
O24 Mo4 O4 93.15(19) . 2_445 ?
O24 Mo4 O7 100.5(2) . 2_445 ?
O24 Mo4 O9 162.19(18) . . ?
O24 Mo4 O11 102.6(2) . . ?
O24 Mo4 O14 106.0(2) . . ?
O2 Mo5 O9 69.53(14) . 2_445 ?
O7 Mo5 O2 79.34(16) . . ?
O7 Mo5 O9 70.87(16) . 2_445 ?
O10 Mo5 O2 71.89(16) . . ?
O10 Mo5 O7 145.2(2) . . ?
O10 Mo5 O9 80.86(17) . 2_445 ?
O17 Mo5 O2 160.1(2) . . ?
O17 Mo5 O7 101.9(2) . . ?
O17 Mo5 O9 91.9(2) . 2_445 ?
O17 Mo5 O10 98.9(2) . . ?
O20 Mo5 O2 93.0(2) . . ?
O20 Mo5 O7 98.7(2) . . ?
O20 Mo5 O9 160.8(2) . 2_445 ?
O20 Mo5 O10 101.9(2) . . ?
O20 Mo5 O17 106.3(3) . . ?
O4 Mo6 O2 71.03(14) 2_445 . ?
O10 Mo6 O2 70.21(15) . . ?
O10 Mo6 O4 80.81(17) . 2_445 ?
O11 Mo6 O2 80.29(15) . . ?
O11 Mo6 O4 70.11(15) . 2_445 ?
O11 Mo6 O10 143.96(19) . . ?
O16 Mo6 O2 162.14(19) . . ?
O16 Mo6 O4 93.6(2) . 2_445 ?
O16 Mo6 O10 99.1(2) . . ?
O16 Mo6 O11 103.5(2) . . ?
O19 Mo6 O2 91.0(2) . . ?
O19 Mo6 O4 159.6(2) . 2_445 ?
O19 Mo6 O10 102.5(2) . . ?
O19 Mo6 O11 98.1(2) . . ?
O19 Mo6 O16 105.5(3) . . ?
I1 Cu I1 122.52(3) . 2_446 ?
N1 Cu I1 108.94(14) . . ?
N1 Cu I1 104.74(15) . 2_446 ?
N2 Cu I1 106.72(16) . 2_446 ?
N2 Cu I1 111.90(15) . . ?
N2 Cu N1 99.36(18) . . ?
O2 Mn1 O2 180.0(2) 2_445 . ?
O2 Mn1 O4 92.08(16) 2_445 2_445 ?
O2 Mn1 O4 87.92(16) . 2_445 ?
O2 Mn1 O4 92.08(16) . . ?
O2 Mn1 O4 87.92(16) 2_445 . ?
O4 Mn1 O4 180.0(2) 2_445 . ?
O9 Mn1 O2 91.93(17) . . ?
O9 Mn1 O2 88.07(17) . 2_445 ?
O9 Mn1 O2 91.93(17) 2_445 2_445 ?
O9 Mn1 O2 88.07(17) 2_445 . ?
O9 Mn1 O4 86.58(16) 2_445 . ?
O9 Mn1 O4 93.41(16) . . ?
O9 Mn1 O4 93.42(16) 2_445 2_445 ?
O9 Mn1 O4 86.59(16) . 2_445 ?
O9 Mn1 O9 180.0 2_445 . ?
O1 Mn2 O1 180.0 . 2_556 ?
O1 Mn2 O8 93.16(16) 2_556 2_556 ?
O1 Mn2 O8 86.84(16) . 2_556 ?
O1 Mn2 O8 93.16(16) . . ?
O1 Mn2 O8 86.84(16) 2_556 . ?
O5 Mn2 O1 91.82(16) 2_556 2_556 ?
O5 Mn2 O1 88.18(16) . 2_556 ?
O5 Mn2 O1 91.82(16) . . ?
O5 Mn2 O1 88.18(16) 2_556 . ?
O5 Mn2 O5 180.00(14) 2_556 . ?
O5 Mn2 O8 92.69(15) . . ?
O5 Mn2 O8 92.69(15) 2_556 2_556 ?
O5 Mn2 O8 87.31(15) 2_556 . ?
O5 Mn2 O8 87.31(15) . 2_556 ?
O8 Mn2 O8 180.0 2_556 . ?
C17 P1 C6 109.4(3) . . ?
C17 P1 C10 109.1(3) . . ?
C19 P1 C17 110.9(3) . . ?
C19 P1 C6 108.5(3) . . ?
C19 P1 C10 107.6(4) . . ?
C10 P1 C6 111.4(3) . . ?
C36 P2 C52 110.6(3) . . ?
C36 P2 C56 107.6(3) . . ?
C36 P2 C39 110.8(2) . . ?
C52 P2 C39 109.1(3) . . ?
C56 P2 C52 109.7(3) . . ?
C56 P2 C39 109.1(3) . . ?
Mo2 O1 Mo3 90.11(12) . 2_556 ?
Mn2 O1 Mo2 100.77(15) . . ?
Mn2 O1 Mo3 101.13(15) . 2_556 ?
C8 O1 Mo2 120.6(3) . . ?
C8 O1 Mo3 122.7(3) . 2_556 ?
C8 O1 Mn2 116.4(3) . . ?
Mo5 O2 Mo6 89.44(14) . . ?
Mn1 O2 Mo5 100.95(15) . . ?
Mn1 O2 Mo6 100.68(16) . . ?
C27 O2 Mo5 119.9(4) . . ?
C27 O2 Mo6 123.0(3) . . ?
C27 O2 Mn1 117.4(4) . . ?
Mo3 O3 Mo1 121.23(19) . . ?
Mo4 O4 Mo6 91.79(13) 2_445 2_445 ?
Mn1 O4 Mo4 101.32(16) . 2_445 ?
Mn1 O4 Mo6 100.36(16) . 2_445 ?
C26 O4 Mo4 122.6(4) . 2_445 ?
C26 O4 Mo6 121.5(4) . 2_445 ?
C26 O4 Mn1 114.6(3) . . ?
Mo2 O5 Mo1 89.82(13) 2_556 2_556 ?
Mn2 O5 Mo1 101.40(14) . 2_556 ?
Mn2 O5 Mo2 101.12(15) . 2_556 ?
C66 O5 Mo1 122.8(3) . 2_556 ?
C66 O5 Mo2 118.7(3) . 2_556 ?
C66 O5 Mn2 117.8(3) . . ?
Mo1 O6 Mo2 123.09(19) . . ?
Mo4 O7 Mo5 122.8(2) 2_445 . ?
Mo1 O8 Mo3 91.74(13) . . ?
Mn2 O8 Mo1 100.34(14) . . ?
Mn2 O8 Mo3 100.52(15) . . ?
C48 O8 Mo1 122.3(3) . . ?
C48 O8 Mo3 122.7(3) . . ?
C48 O8 Mn2 114.4(3) . . ?
Mo5 O9 Mo4 90.01(13) 2_445 . ?
Mn1 O9 Mo4 101.41(16) . . ?
Mn1 O9 Mo5 101.43(15) . 2_445 ?
C25 O9 Mo4 121.5(3) . . ?
C25 O9 Mo5 120.4(4) . 2_445 ?
C25 O9 Mn1 117.1(3) . . ?
Mo5 O10 Mo6 122.7(2) . . ?
Mo4 O11 Mo6 121.56(19) . . ?
Mo2 O12 Mo3 122.75(19) 2_556 . ?
C59 N1 Cu 126.1(4) . . ?
C59 N1 C58 115.9(5) . . ?
C58 N1 Cu 118.0(4) . . ?
C31 N2 Cu 121.5(4) . . ?
C32 N2 Cu 120.9(4) . . ?
C32 N2 C31 116.6(5) . . ?
C57 C63 C8 106.5(4) . . ?
C57 C63 C48 105.8(4) . . ?
C66 C63 C57 108.6(4) . . ?
C66 C63 C8 111.9(5) . . ?
C66 C63 C48 111.1(5) . . ?
C8 C63 C48 112.6(5) . . ?
C53 C57 C63 120.4(5) . . ?
C54 C57 C63 123.3(5) . . ?
C54 C57 C53 116.1(5) . . ?
C27 C38 C25 110.4(5) . . ?
C27 C38 C41 111.0(5) . . ?
C27 C38 C26 112.5(5) . . ?
C41 C38 C25 105.7(5) . . ?
C26 C38 C25 111.9(5) . . ?
C26 C38 C41 105.0(4) . . ?
O2 C27 C38 113.9(5) . . ?
O2 C27 H27A 108.8 . . ?
O2 C27 H27B 108.8 . . ?
C38 C27 H27A 108.8 . . ?
C38 C27 H27B 108.8 . . ?
H27A C27 H27B 107.7 . . ?
C18 C17 P1 122.0(4) . . ?
C18 C17 C16 118.4(6) . . ?
C16 C17 P1 119.5(5) . . ?
N2 C31 H31 118.3 . . ?
N2 C31 C30 123.4(6) . . ?
C30 C31 H31 118.3 . . ?
O9 C25 C38 114.2(4) . . ?
O9 C25 H25A 108.7 . . ?
O9 C25 H25B 108.7 . . ?
C38 C25 H25A 108.7 . . ?
C38 C25 H25B 108.7 . . ?
H25A C25 H25B 107.6 . . ?
O5 C66 C63 113.9(4) . . ?
O5 C66 H66A 108.8 . . ?
O5 C66 H66B 108.8 . . ?
C63 C66 H66A 108.8 . . ?
C63 C66 H66B 108.8 . . ?
H66A C66 H66B 107.7 . . ?
C57 C53 H53 120.2 . . ?
C57 C53 C59 119.6(6) . . ?
C59 C53 H53 120.2 . . ?
C17 C18 H18 120.1 . . ?
C13 C18 C17 119.7(6) . . ?
C13 C18 H18 120.1 . . ?
N1 C59 C53 124.6(6) . . ?
N1 C59 H59 117.7 . . ?
C53 C59 H59 117.7 . . ?
C31 C30 H30 119.7 . . ?
C31 C30 C41 120.6(6) . . ?
C41 C30 H30 119.7 . . ?
C24 C19 P1 122.0(5) . . ?
C20 C19 P1 119.4(5) . . ?
C20 C19 C24 118.6(7) . . ?
N2 C32 H32 118.2 . . ?
N2 C32 C29 123.5(6) . . ?
C29 C32 H32 118.2 . . ?
C30 C41 C38 121.6(5) . . ?
C30 C41 C29 116.9(5) . . ?
C29 C41 C38 121.5(6) . . ?
O1 C8 C63 113.9(5) . . ?
O1 C8 H8A 108.8 . . ?
O1 C8 H8B 108.8 . . ?
C63 C8 H8A 108.8 . . ?
C63 C8 H8B 108.8 . . ?
H8A C8 H8B 107.7 . . ?
O4 C26 C38 115.1(5) . . ?
O4 C26 H26A 108.5 . . ?
O4 C26 H26B 108.5 . . ?
C38 C26 H26A 108.5 . . ?
C38 C26 H26B 108.5 . . ?
H26A C26 H26B 107.5 . . ?
C44 C36 P2 117.1(6) . . ?
C64 C36 P2 122.6(5) . . ?
C64 C36 C44 120.1(6) . . ?
P1 C6 H6A 108.3 . . ?
P1 C6 H6B 108.3 . . ?
H6A C6 H6B 107.4 . . ?
C5 C6 P1 115.8(4) . . ?
C5 C6 H6A 108.3 . . ?
C5 C6 H6B 108.3 . . ?
C18 C13 H13 119.5 . . ?
C18 C13 C14 121.0(7) . . ?
C14 C13 H13 119.5 . . ?
C32 C29 C41 118.9(6) . . ?
C32 C29 H29 120.5 . . ?
C41 C29 H29 120.5 . . ?
C36 C44 H44 122.3 . . ?
C67 C44 C36 115.4(7) . . ?
C67 C44 H44 122.3 . . ?
C52 C46 H46 121.1 . . ?
C52 C46 C47 117.7(8) . . ?
C47 C46 H46 121.1 . . ?
O8 C48 C63 114.6(4) . . ?
O8 C48 H48A 108.6 . . ?
O8 C48 H48B 108.6 . . ?
C63 C48 H48A 108.6 . . ?
C63 C48 H48B 108.6 . . ?
H48A C48 H48B 107.6 . . ?
C67 C50 H50 119.4 . . ?
C43 C50 H50 119.4 . . ?
C43 C50 C67 121.2(7) . . ?
C46 C52 P2 119.8(5) . . ?
C46 C52 C34 123.0(7) . . ?
C34 C52 P2 116.8(6) . . ?
C57 C54 H54 120.0 . . ?
C57 C54 C58 120.1(6) . . ?
C58 C54 H54 120.0 . . ?
C45 C56 P2 122.6(6) . . ?
C45 C56 C49 119.7(8) . . ?
C49 C56 P2 117.5(6) . . ?
N1 C58 C54 123.5(6) . . ?
N1 C58 H58 118.2 . . ?
C54 C58 H58 118.2 . . ?
C16 C15 H15 120.0 . . ?
C16 C15 C14 120.0(6) . . ?
C14 C15 H15 120.0 . . ?
C34 C62 H62 118.3 . . ?
C51 C62 H62 118.3 . . ?
C51 C62 C34 123.5(8) . . ?
C36 C64 H64 119.6 . . ?
C36 C64 C43 120.7(7) . . ?
C43 C64 H64 119.6 . . ?
C17 C16 H16 119.6 . . ?
C15 C16 C17 120.9(6) . . ?
C15 C16 H16 119.6 . . ?
C44 C67 H67 118.8 . . ?
C50 C67 C44 122.4(7) . . ?
C50 C67 H67 118.8 . . ?
C50 C43 C64 119.9(8) . . ?
C50 C43 H43 120.0 . . ?
C64 C43 H43 120.0 . . ?
C37 C35 H35 121.8 . . ?
C37 C35 C49 116.5(9) . . ?
C49 C35 H35 121.8 . . ?
C13 C14 H14 120.1 . . ?
C15 C14 C13 119.9(7) . . ?
C15 C14 H14 120.1 . . ?
C24 C23 H23 119.4 . . ?
C22 C23 H23 119.4 . . ?
C22 C23 C24 121.1(7) . . ?
C52 C34 H34 122.3 . . ?
C62 C34 C52 115.4(8) . . ?
C62 C34 H34 122.3 . . ?
P2 C39 H39A 110.9 . . ?
P2 C39 H39B 110.9 . . ?
H39A C39 H39B 108.9 . . ?
C61 C39 P2 104.41(7) . . ?
C61 C39 H39A 110.9 . . ?
C61 C39 H39B 110.9 . . ?
C35 C37 H37 119.3 . . ?
C40 C37 C35 121.4(9) . . ?
C40 C37 H37 119.3 . . ?
C19 C24 H24 120.4 . . ?
C23 C24 C19 119.1(6) . . ?
C23 C24 H24 120.4 . . ?
C23 C22 H22 119.7 . . ?
C23 C22 C21 120.6(8) . . ?
C21 C22 H22 119.7 . . ?
C9 C10 P1 121.5(6) . . ?
C11 C10 P1 117.9(7) . . ?
C11 C10 C9 120.3(8) . . ?
C19 C20 H20 119.7 . . ?
C21 C20 C19 120.6(7) . . ?
C21 C20 H20 119.7 . . ?
C56 C45 H45 120.4 . . ?
C40 C45 C56 119.2(10) . . ?
C40 C45 H45 120.4 . . ?
C6 C5 H5A 109.6 . . ?
C6 C5 H5B 109.6 . . ?
C6 C5 C4 110.2(6) . . ?
H5A C5 H5B 108.1 . . ?
C4 C5 H5A 109.6 . . ?
C4 C5 H5B 109.6 . . ?
C46 C47 H47 119.4 . . ?
C51 C47 C46 121.3(9) . . ?
C51 C47 H47 119.4 . . ?
C22 C21 C20 119.9(8) . . ?
C22 C21 H21 120.1 . . ?
C20 C21 H21 120.1 . . ?
C56 C49 H49 119.5 . . ?
C35 C49 C56 121.1(10) . . ?
C35 C49 H49 119.5 . . ?
C62 C51 C47 119.1(8) . . ?
C62 C51 H51 120.5 . . ?
C47 C51 H51 120.5 . . ?
C10 C9 H9 119.1 . . ?
C28 C9 C10 121.8(10) . . ?
C28 C9 H9 119.1 . . ?
C37 C40 C45 122.0(11) . . ?
C37 C40 H40 119.0 . . ?
C45 C40 H40 119.0 . . ?
H02A C02L H02B 109.5 . . ?
H02A C02L H02C 109.5 . . ?
H02B C02L H02C 109.5 . . ?
C42 C02L H02A 109.5 . . ?
C42 C02L H02B 109.5 . . ?
C42 C02L H02C 109.5 . . ?
C10 C11 H11 120.6 . . ?
C10 C11 C12 118.8(11) . . ?
C12 C11 H11 120.6 . . ?
C9 C28 H28 121.8 . . ?
C7 C28 C9 116.3(11) . . ?
C7 C28 H28 121.8 . . ?
C11 C12 H12 121.5 . . ?
C7 C12 C11 117.0(11) . . ?
C7 C12 H12 121.5 . . ?
C28 C7 C12 125.6(10) . . ?
C28 C7 H7 117.2 . . ?
C12 C7 H7 117.2 . . ?
C5 C4 H4A 105.7 . . ?
C5 C4 H4B 105.7 . . ?
H4A C4 H4B 106.2 . . ?
C3 C4 C5 126.3(8) . . ?
C3 C4 H4A 105.7 . . ?
C3 C4 H4B 105.7 . . ?
N60 C42 C02L 174(2) . . ?
C4 C3 H3A 104.3 . . ?
C4 C3 H3B 104.3 . . ?
C4 C3 C2 131.8(4) . . ?
H3A C3 H3B 105.6 . . ?
C2 C3 H3A 104.3 . . ?
C2 C3 H3B 104.3 . . ?
C39 C61 H61A 111.8 . . ?
C39 C61 H61B 111.8 . . ?
H61A C61 H61B 109.5 . . ?
C65 C61 C39 99.8(5) . . ?
C65 C61 H61A 111.8 . . ?
C65 C61 H61B 111.8 . . ?
C3 C2 H2A 103.6 . . ?
C3 C2 H2B 103.6 . . ?
H2A C2 H2B 105.3 . . ?
C1 C2 C3 134.342(4) . . ?
C1 C2 H2A 103.6 . . ?
C1 C2 H2B 103.6 . . ?
C2 C1 H1A 109.5 . . ?
C2 C1 H1B 109.5 . . ?
C2 C1 H1C 109.5 . . ?
H1A C1 H1B 109.5 . . ?
H1A C1 H1C 109.5 . . ?
H1B C1 H1C 109.5 . . ?
C61 C65 H65A 109.7 . . ?
C61 C65 H65B 109.7 . . ?
H65A C65 H65B 108.2 . . ?
C55 C65 C61 109.8(11) . . ?
C55 C65 H65A 109.7 . . ?
C55 C65 H65B 109.7 . . ?
C65 C55 H55A 108.8 . . ?
C65 C55 H55B 108.8 . . ?
H55A C55 H55B 107.7 . . ?
C33 C55 C65 113.6(14) . . ?
C33 C55 H55A 108.8 . . ?
C33 C55 H55B 108.8 . . ?
C55 C33 H33A 108.9 . . ?
C55 C33 H33B 108.9 . . ?
C55 C33 C68 113.3(18) . . ?
H33A C33 H33B 107.7 . . ?
C68 C33 H33A 108.9 . . ?
C68 C33 H33B 108.9 . . ?
C33 C68 H68A 109.5 . . ?
C33 C68 H68B 109.5 . . ?
C33 C68 H68C 109.5 . . ?
H68A C68 H68B 109.5 . . ?
H68A C68 H68C 109.5 . . ?
H68B C68 H68C 109.5 . . ?

loop_
_geom_bond_atom_site_label_1
_geom_bond_atom_site_label_2
_geom_bond_distance
_geom_bond_site_symmetry_2
_geom_bond_publ_flag
I1 Cu 2.5950(9) . ?
I1 Cu 2.6635(9) 2_446 ?
Mo1 O3 1.929(4) . ?
Mo1 O5 2.412(4) 2_556 ?
Mo1 O6 1.915(4) . ?
Mo1 O8 2.320(4) . ?
Mo1 O13 1.708(4) . ?
Mo1 O22 1.698(4) . ?
Mo2 O1 2.345(4) . ?
Mo2 O5 2.380(4) 2_556 ?
Mo2 O6 1.933(4) . ?
Mo2 O12 1.907(4) 2_556 ?
Mo2 O15 1.695(4) . ?
Mo2 O21 1.723(5) . ?
Mo3 O1 2.400(4) 2_556 ?
Mo3 O3 1.911(4) . ?
Mo3 O8 2.341(4) . ?
Mo3 O12 1.919(4) . ?
Mo3 O18 1.707(4) . ?
Mo3 O23 1.707(5) . ?
Mo4 O4 2.303(4) 2_445 ?
Mo4 O7 1.910(5) 2_445 ?
Mo4 O9 2.407(4) . ?
Mo4 O11 1.915(5) . ?
Mo4 O14 1.712(5) . ?
Mo4 O24 1.694(5) . ?
Mo5 O2 2.360(4) . ?
Mo5 O7 1.937(5) . ?
Mo5 O9 2.368(4) 2_445 ?
Mo5 O10 1.913(4) . ?
Mo5 O17 1.701(5) . ?
Mo5 O20 1.693(5) . ?
Mo6 O2 2.425(4) . ?
Mo6 O4 2.352(4) 2_445 ?
Mo6 O10 1.923(4) . ?
Mo6 O11 1.915(5) . ?
Mo6 O16 1.714(4) . ?
Mo6 O19 1.698(5) . ?
Cu N1 2.061(4) . ?
Cu N2 2.057(4) . ?
Mn1 O2 1.952(4) . ?
Mn1 O2 1.952(4) 2_445 ?
Mn1 O4 2.046(4) . ?
Mn1 O4 2.046(4) 2_445 ?
Mn1 O9 1.927(4) 2_445 ?
Mn1 O9 1.927(4) . ?
Mn2 O1 1.971(4) 2_556 ?
Mn2 O1 1.971(4) . ?
Mn2 O5 1.919(4) 2_556 ?
Mn2 O5 1.920(4) . ?
Mn2 O8 2.058(4) 2_556 ?
Mn2 O8 2.058(4) . ?
P1 C17 1.798(6) . ?
P1 C19 1.787(7) . ?
P1 C6 1.802(7) . ?
P1 C10 1.790(7) . ?
P2 C36 1.784(7) . ?
P2 C52 1.809(7) . ?
P2 C56 1.810(8) . ?
P2 C39 1.8233(19) . ?
O1 C8 1.444(6) . ?
O2 C27 1.435(6) . ?
O4 C26 1.430(6) . ?
O5 C66 1.437(6) . ?
O8 C48 1.437(6) . ?
O9 C25 1.440(6) . ?
N1 C59 1.300(8) . ?
N1 C58 1.346(8) . ?
N2 C31 1.349(8) . ?
N2 C32 1.332(9) . ?
C63 C57 1.539(6) . ?
C63 C66 1.532(8) . ?
C63 C8 1.547(8) . ?
C63 C48 1.548(8) . ?
C57 C53 1.388(9) . ?
C57 C54 1.372(8) . ?
C38 C27 1.522(9) . ?
C38 C25 1.561(8) . ?
C38 C41 1.543(7) . ?
C38 C26 1.534(8) . ?
C27 H27A 0.9900 . ?
C27 H27B 0.9900 . ?
C17 C18 1.404(9) . ?
C17 C16 1.416(8) . ?
C31 H31 0.9500 . ?
C31 C30 1.365(8) . ?
C25 H25A 0.9900 . ?
C25 H25B 0.9900 . ?
C66 H66A 0.9900 . ?
C66 H66B 0.9900 . ?
C53 H53 0.9500 . ?
C53 C59 1.387(8) . ?
C18 H18 0.9500 . ?
C18 C13 1.350(10) . ?
C59 H59 0.9500 . ?
C30 H30 0.9500 . ?
C30 C41 1.373(9) . ?
C19 C24 1.416(9) . ?
C19 C20 1.384(10) . ?
C32 H32 0.9500 . ?
C32 C29 1.388(8) . ?
C41 C29 1.407(9) . ?
C8 H8A 0.9900 . ?
C8 H8B 0.9900 . ?
C26 H26A 0.9900 . ?
C26 H26B 0.9900 . ?
C36 C44 1.451(9) . ?
C36 C64 1.367(10) . ?
C6 H6A 0.9900 . ?
C6 H6B 0.9900 . ?
C6 C5 1.528(10) . ?
C13 H13 0.9500 . ?
C13 C14 1.395(10) . ?
C29 H29 0.9500 . ?
C44 H44 0.9500 . ?
C44 C67 1.413(10) . ?
C46 H46 0.9500 . ?
C46 C52 1.358(11) . ?
C46 C47 1.395(11) . ?
C48 H48A 0.9900 . ?
C48 H48B 0.9900 . ?
C50 H50 0.9500 . ?
C50 C67 1.356(11) . ?
C50 C43 1.345(11) . ?
C52 C34 1.408(10) . ?
C54 H54 0.9500 . ?
C54 C58 1.384(8) . ?
C56 C45 1.359(12) . ?
C56 C49 1.387(12) . ?
C58 H58 0.9500 . ?
C15 H15 0.9500 . ?
C15 C16 1.348(10) . ?
C15 C14 1.380(10) . ?
C62 H62 0.9500 . ?
C62 C34 1.396(11) . ?
C62 C51 1.336(13) . ?
C64 H64 0.9500 . ?
C64 C43 1.399(10) . ?
C16 H16 0.9500 . ?
C67 H67 0.9500 . ?
C43 H43 0.9500 . ?
C35 H35 0.9500 . ?
C35 C37 1.384(15) . ?
C35 C49 1.383(13) . ?
C14 H14 0.9500 . ?
C23 H23 0.9500 . ?
C23 C24 1.376(10) . ?
C23 C22 1.356(11) . ?
C34 H34 0.9500 . ?
C39 H39A 0.9900 . ?
C39 H39B 0.9900 . ?
C39 C61 1.58946(14) . ?
C37 H37 0.9500 . ?
C37 C40 1.337(15) . ?
C24 H24 0.9500 . ?
C22 H22 0.9500 . ?
C22 C21 1.371(12) . ?
C10 C9 1.421(11) . ?
C10 C11 1.380(13) . ?
C20 H20 0.9500 . ?
C20 C21 1.380(12) . ?
C45 H45 0.9500 . ?
C45 C40 1.345(13) . ?
C5 H5A 0.9900 . ?
C5 H5B 0.9900 . ?
C5 C4 1.528(8) . ?
C47 H47 0.9500 . ?
C47 C51 1.377(13) . ?
C21 H21 0.9500 . ?
C49 H49 0.9500 . ?
C51 H51 0.9500 . ?
C9 H9 0.9500 . ?
C9 C28 1.383(11) . ?
C40 H40 0.9500 . ?
C02L H02A 0.9800 . ?
C02L H02B 0.9800 . ?
C02L H02C 0.9800 . ?
C02L C42 1.43(2) . ?
C11 H11 0.9500 . ?
C11 C12 1.428(14) . ?
C28 H28 0.9500 . ?
C28 C7 1.350(15) . ?
C12 H12 0.9500 . ?
C12 C7 1.407(16) . ?
C7 H7 0.9500 . ?
C4 H4A 0.9900 . ?
C4 H4B 0.9900 . ?
C4 C3 1.485(7) . ?
C42 N60 1.15(2) . ?
C3 H3A 0.9900 . ?
C3 H3B 0.9900 . ?
C3 C2 1.58643(19) . ?
C61 H61A 0.9900 . ?
C61 H61B 0.9900 . ?
C61 C65 1.555(9) . ?
C2 H2A 0.9900 . ?
C2 H2B 0.9900 . ?
C2 C1 1.48289(14) . ?
C1 H1A 0.9800 . ?
C1 H1B 0.9800 . ?
C1 H1C 0.9800 . ?
C65 H65A 0.9900 . ?
C65 H65B 0.9900 . ?
C65 C55 1.527(9) . ?
C55 H55A 0.9900 . ?
C55 H55B 0.9900 . ?
C55 C33 1.508(10) . ?
C33 H33A 0.9900 . ?
C33 H33B 0.9900 . ?
C33 C68 1.527(10) . ?
C68 H68A 0.9800 . ?
C68 H68B 0.9800 . ?
C68 H68C 0.9800 . ?

loop_
_geom_torsion_atom_site_label_1
_geom_torsion_atom_site_label_2
_geom_torsion_atom_site_label_3
_geom_torsion_atom_site_label_4
_geom_torsion
_geom_torsion_site_symmetry_1
_geom_torsion_site_symmetry_2
_geom_torsion_site_symmetry_3
_geom_torsion_site_symmetry_4
_geom_torsion_publ_flag
Mo1 O5 C66 C63 -122.7(4) 2_556 . . . ?
Mo1 O8 C48 C63 122.9(4) . . . . ?
Mo2 O1 C8 C63 -122.3(4) . . . . ?
Mo2 O5 C66 C63 127.0(4) 2_556 . . . ?
Mo3 O1 C8 C63 125.3(4) 2_556 . . . ?
Mo3 O8 C48 C63 -120.5(4) . . . . ?
Mo4 O4 C26 C38 120.8(5) 2_445 . . . ?
Mo4 O9 C25 C38 -126.4(4) . . . . ?
Mo5 O2 C27 C38 -125.3(5) . . . . ?
Mo5 O9 C25 C38 122.6(5) 2_445 . . . ?
Mo6 O2 C27 C38 123.6(4) . . . . ?
Mo6 O4 C26 C38 -123.4(5) 2_445 . . . ?
Cu N1 C59 C53 -179.7(5) . . . . ?
Cu N1 C58 C54 179.2(6) . . . . ?
Cu N2 C31 C30 166.7(5) . . . . ?
Cu N2 C32 C29 -166.6(5) . . . . ?
Mn1 O2 C27 C38 -2.3(6) . . . . ?
Mn1 O4 C26 C38 -2.5(7) . . . . ?
Mn1 O9 C25 C38 -1.3(7) . . . . ?
Mn2 O1 C8 C63 0.2(6) . . . . ?
Mn2 O5 C66 C63 4.5(6) . . . . ?
Mn2 O8 C48 C63 1.5(6) . . . . ?
P1 C17 C18 C13 180.0(6) . . . . ?
P1 C17 C16 C15 178.7(6) . . . . ?
P1 C19 C24 C23 -179.1(5) . . . . ?
P1 C19 C20 C21 -179.3(7) . . . . ?
P1 C6 C5 C4 174.3(6) . . . . ?
P1 C10 C9 C28 176.3(7) . . . . ?
P1 C10 C11 C12 -176.0(7) . . . . ?
P2 C36 C44 C67 179.0(6) . . . . ?
P2 C36 C64 C43 178.3(6) . . . . ?
P2 C52 C34 C62 -172.5(6) . . . . ?
P2 C56 C45 C40 175.9(6) . . . . ?
P2 C56 C49 C35 -173.6(6) . . . . ?
P2 C39 C61 C65 176.5(8) . . . . ?
N2 C31 C30 C41 0.6(9) . . . . ?
N2 C32 C29 C41 -0.9(10) . . . . ?
C63 C57 C53 C59 -178.7(6) . . . . ?
C63 C57 C54 C58 178.3(7) . . . . ?
C57 C63 C66 O5 176.8(5) . . . . ?
C57 C63 C8 O1 179.8(5) . . . . ?
C57 C63 C48 O8 179.6(5) . . . . ?
C57 C53 C59 N1 0.8(11) . . . . ?
C57 C54 C58 N1 -0.3(12) . . . . ?
C38 C41 C29 C32 -179.2(6) . . . . ?
C27 C38 C25 O9 63.5(6) . . . . ?
C27 C38 C41 C30 171.7(5) . . . . ?
C27 C38 C41 C29 -9.8(8) . . . . ?
C27 C38 C26 O4 -61.4(7) . . . . ?
C17 P1 C19 C24 111.9(6) . . . . ?
C17 P1 C19 C20 -65.3(7) . . . . ?
C17 P1 C6 C5 59.0(6) . . . . ?
C17 P1 C10 C9 135.5(6) . . . . ?
C17 P1 C10 C11 -50.9(7) . . . . ?
C17 C18 C13 C14 -0.2(11) . . . . ?
C31 N2 C32 C29 2.3(9) . . . . ?
C31 C30 C41 C38 179.4(5) . . . . ?
C31 C30 C41 C29 0.8(9) . . . . ?
C25 C38 C27 O2 -60.5(6) . . . . ?
C25 C38 C41 C30 52.0(7) . . . . ?
C25 C38 C41 C29 -129.5(6) . . . . ?
C25 C38 C26 O4 63.5(7) . . . . ?
C66 C63 C57 C53 -177.3(6) . . . . ?
C66 C63 C57 C54 7.6(9) . . . . ?
C66 C63 C8 O1 -61.6(6) . . . . ?
C66 C63 C48 O8 61.9(6) . . . . ?
C53 C57 C54 C58 3.0(11) . . . . ?
C18 C17 C16 C15 -3.5(11) . . . . ?
C18 C13 C14 C15 -0.7(13) . . . . ?
C59 N1 C58 C54 -2.3(11) . . . . ?
C30 C41 C29 C32 -0.7(9) . . . . ?
C19 P1 C17 C18 -89.6(6) . . . . ?
C19 P1 C17 C16 88.0(6) . . . . ?
C19 P1 C6 C5 -180.0(5) . . . . ?
C19 P1 C10 C9 15.1(7) . . . . ?
C19 P1 C10 C11 -171.2(6) . . . . ?
C19 C20 C21 C22 -1.9(14) . . . . ?
C32 N2 C31 C30 -2.1(9) . . . . ?
C41 C38 C27 O2 -177.4(5) . . . . ?
C41 C38 C25 O9 -176.4(5) . . . . ?
C41 C38 C26 O4 177.7(5) . . . . ?
C8 C63 C57 C53 -56.6(7) . . . . ?
C8 C63 C57 C54 128.4(7) . . . . ?
C8 C63 C66 O5 59.5(6) . . . . ?
C8 C63 C48 O8 -64.5(6) . . . . ?
C26 C38 C27 O2 65.2(6) . . . . ?
C26 C38 C25 O9 -62.6(7) . . . . ?
C26 C38 C41 C30 -66.5(7) . . . . ?
C26 C38 C41 C29 112.0(6) . . . . ?
C36 P2 C52 C46 34.1(8) . . . . ?
C36 P2 C52 C34 -152.4(6) . . . . ?
C36 P2 C56 C45 -106.2(7) . . . . ?
C36 P2 C56 C49 68.3(6) . . . . ?
C36 P2 C39 C61 -54.2(3) . . . . ?
C36 C44 C67 C50 5.5(11) . . . . ?
C36 C64 C43 C50 -0.4(12) . . . . ?
C6 P1 C17 C18 29.9(6) . . . . ?
C6 P1 C17 C16 -152.4(6) . . . . ?
C6 P1 C19 C24 -8.2(6) . . . . ?
C6 P1 C19 C20 174.6(6) . . . . ?
C6 P1 C10 C9 -103.6(7) . . . . ?
C6 P1 C10 C11 70.0(7) . . . . ?
C6 C5 C4 C3 58.4(12) . . . . ?
C44 C36 C64 C43 4.4(11) . . . . ?
C46 C52 C34 C62 0.7(11) . . . . ?
C46 C47 C51 C62 -1.3(15) . . . . ?
C48 C63 C57 C53 63.4(7) . . . . ?
C48 C63 C57 C54 -111.7(7) . . . . ?
C48 C63 C66 O5 -67.3(6) . . . . ?
C48 C63 C8 O1 64.3(6) . . . . ?
C52 P2 C36 C44 -154.2(6) . . . . ?
C52 P2 C36 C64 31.7(7) . . . . ?
C52 P2 C56 C45 133.5(6) . . . . ?
C52 P2 C56 C49 -52.0(6) . . . . ?
C52 P2 C39 C61 67.7(3) . . . . ?
C52 C46 C47 C51 -0.2(14) . . . . ?
C54 C57 C53 C59 -3.3(10) . . . . ?
C56 P2 C36 C44 86.1(6) . . . . ?
C56 P2 C36 C64 -88.0(7) . . . . ?
C56 P2 C52 C46 152.6(7) . . . . ?
C56 P2 C52 C34 -33.9(7) . . . . ?
C56 P2 C39 C61 -172.5(2) . . . . ?
C56 C45 C40 C37 -1.3(13) . . . . ?
C58 N1 C59 C53 2.0(10) . . . . ?
C64 C36 C44 C67 -6.7(11) . . . . ?
C16 C17 C18 C13 2.3(10) . . . . ?
C16 C15 C14 C13 -0.5(13) . . . . ?
C67 C50 C43 C64 -0.9(13) . . . . ?
C43 C50 C67 C44 -1.9(13) . . . . ?
C35 C37 C40 C45 -1.6(14) . . . . ?
C14 C15 C16 C17 2.6(12) . . . . ?
C23 C22 C21 C20 -1.3(15) . . . . ?
C34 C62 C51 C47 2.6(14) . . . . ?
C39 P2 C36 C44 -33.1(6) . . . . ?
C39 P2 C36 C64 152.8(6) . . . . ?
C39 P2 C52 C46 -87.9(7) . . . . ?
C39 P2 C52 C34 85.5(6) . . . . ?
C39 P2 C56 C45 14.0(7) . . . . ?
C39 P2 C56 C49 -171.5(5) . . . . ?
C39 C61 C65 C55 178.4(14) . . . . ?
C37 C35 C49 C56 -3.8(12) . . . . ?
C24 C19 C20 C21 3.4(12) . . . . ?
C24 C23 C22 C21 2.9(13) . . . . ?
C22 C23 C24 C19 -1.2(11) . . . . ?
C10 P1 C17 C18 152.0(6) . . . . ?
C10 P1 C17 C16 -30.3(7) . . . . ?
C10 P1 C19 C24 -128.9(6) . . . . ?
C10 P1 C19 C20 54.0(7) . . . . ?
C10 P1 C6 C5 -61.7(6) . . . . ?
C10 C9 C28 C7 -3.1(13) . . . . ?
C10 C11 C12 C7 2.2(14) . . . . ?
C20 C19 C24 C23 -1.9(10) . . . . ?
C45 C56 C49 C35 1.1(11) . . . . ?
C5 C4 C3 C2 175.2(6) . . . . ?
C47 C46 C52 P2 173.5(7) . . . . ?
C47 C46 C52 C34 0.4(13) . . . . ?
C49 C56 C45 C40 1.6(11) . . . . ?
C49 C35 C37 C40 4.1(13) . . . . ?
C51 C62 C34 C52 -2.3(12) . . . . ?
C9 C10 C11 C12 -2.3(12) . . . . ?
C9 C28 C7 C12 3.2(16) . . . . ?
C11 C10 C9 C28 2.8(12) . . . . ?
C11 C12 C7 C28 -2.8(17) . . . . ?
C4 C3 C2 C1 179.4(6) . . . . ?
C61 C65 C55 C33 -178.4(17) . . . . ?
C65 C55 C33 C68 68(3) . . . . ?

loop_
_smtbx_masks_void_nr
_smtbx_masks_void_average_x
_smtbx_masks_void_average_y
_smtbx_masks_void_average_z
_smtbx_masks_void_volume
_smtbx_masks_void_count_electrons
_smtbx_masks_void_content
1 -0.689 -0.450 -0.085 2537.7 583.3 '28 CH3CN'
